data_4031556
loop_
_publ_author_name
'Harada, Shingo'
'Kono, Masato'
'Nozaki, Tomoyuki'
'Menjo, Yasuhiro'
'Nemoto, Tetsuhiro'
'Hamada, Yasumasa'

_publ_section_title
;
 General Approach to Nitrogen-Bridged Bicyclic Frameworks by Rh-Catalyzed
 Formal Carbenoid Insertion into an Amide C-N Bond.
;
_journal_issue 20
_journal_name_full 'The Journal of organic chemistry'
_journal_page_first 10317
_journal_page_last 10333
_journal_paper_doi 10.1021/acs.joc.5b01954
_journal_volume 80
_journal_year 2015
_chemical_formula_moiety 'C20 H25 N O3'
_chemical_formula_sum 'C20 H25 N O3'
_chemical_formula_weight 327.42
_space_group_IT_number 2
_symmetry_cell_setting triclinic
_symmetry_Int_Tables_number 2
_symmetry_space_group_name_Hall '-P 1'
_symmetry_space_group_name_H-M 'P -1'
_atom_sites_solution_hydrogens geom
_atom_sites_solution_primary direct
_atom_sites_solution_secondary difmap
_cell_angle_alpha 98.259(3)
_cell_angle_beta 92.438(3)
_cell_angle_gamma 92.623(3)
_cell_formula_units_Z 2
_cell_length_a 5.8068(3)
_cell_length_b 9.2151(4)
_cell_length_c 16.0074(6)
_cell_measurement_reflns_used 2530
_cell_measurement_temperature 93
_cell_measurement_theta_max 68.04
_cell_measurement_theta_min 4.86
_cell_volume 845.74(7)
_computing_cell_refinement 'RAPID AUTO'
_computing_data_collection 'RAPID AUTO (Rigaku, ????)'
_computing_data_reduction 'RAPID AUTO'
_computing_molecular_graphics 'CrystalStructure 4.0'
_computing_publication_material 'CrystalStructure 4.0 (Rigaku, 2010)'
_computing_structure_refinement 'SHELXL97 (Sheldrick, 2008)'
_computing_structure_solution 'Il Milione (Burla, et al., 2007)'
_diffrn_ambient_temperature 93
_diffrn_detector_area_resol_mean 10.000
_diffrn_measured_fraction_theta_full 0.978
_diffrn_measured_fraction_theta_max 0.978
_diffrn_measurement_device_type 'Rigaku R-AXIS RAPID'
_diffrn_measurement_method \w
_diffrn_radiation_type 'Cu K\a'
_diffrn_radiation_wavelength 1.54187
_diffrn_reflns_av_R_equivalents 0.0454
_diffrn_reflns_limit_h_max 6
_diffrn_reflns_limit_h_min -6
_diffrn_reflns_limit_k_max 11
_diffrn_reflns_limit_k_min -11
_diffrn_reflns_limit_l_max 19
_diffrn_reflns_limit_l_min -19
_diffrn_reflns_number 9088
_diffrn_reflns_theta_full 68.20
_diffrn_reflns_theta_max 68.19
_diffrn_standards_number 0
_exptl_absorpt_coefficient_mu 0.687
_exptl_absorpt_correction_T_max 0.966
_exptl_absorpt_correction_T_min 0.840
_exptl_absorpt_correction_type multi-scan
_exptl_absorpt_process_details 'ABSCOR (Rigaku, 1995)'
_exptl_crystal_colour colorless
_exptl_crystal_density_diffrn 1.286
_exptl_crystal_density_method 'not measured'
_exptl_crystal_description block
_exptl_crystal_F_000 352.00
_exptl_crystal_size_max 0.204
_exptl_crystal_size_mid 0.084
_exptl_crystal_size_min 0.050
_refine_diff_density_max 0.980
_refine_diff_density_min -0.370
_refine_ls_extinction_method none
_refine_ls_goodness_of_fit_ref 1.142
_refine_ls_hydrogen_treatment constr
_refine_ls_number_parameters 217
_refine_ls_number_reflns 3020
_refine_ls_number_restraints 0
_refine_ls_R_factor_gt 0.0624
_refine_ls_shift/su_max 0.000
_refine_ls_structure_factor_coef Fsqd
_refine_ls_weighting_details 'w = 1/[\s^2^(Fo^2^)+(0.0656P)^2^+1.6186P] where P=(Fo^2^+2Fc^2^)/3'
_refine_ls_weighting_scheme calc
_refine_ls_wR_factor_ref 0.2180
_reflns_number_gt 1566
_reflns_number_total 3020
_reflns_threshold_expression F^2^>2.0\s(F^2^)
_cod_data_source_file jo5b01954_si_004.cif
_cod_data_source_block 140831harada454
_cod_depositor_comments 'Adding full bibliography for 4031554--4031556.cif.'
_cod_original_cell_volume 845.74(6)
_cod_database_code 4031556

loop_
_symmetry_equiv_pos_site_id
_symmetry_equiv_pos_as_xyz
1 +X,+Y,+Z
2 -X,-Y,-Z

loop_
_atom_site_label
_atom_site_type_symbol
_atom_site_fract_x
_atom_site_fract_y
_atom_site_fract_z
_atom_site_U_iso_or_equiv
_atom_site_adp_type
_atom_site_occupancy
_atom_site_symmetry_multiplicity
_atom_site_calc_flag
_atom_site_refinement_flags
O1 O 0.4046(5) 0.3799(3) 0.11878(16) 0.0268(7) Uani 1.0 2 d .
O2 O 0.2172(5) 0.6458(4) 0.49369(17) 0.0344(8) Uani 1.0 2 d .
O3 O 0.1404(5) -0.0687(3) -0.10753(18) 0.0355(8) Uani 1.0 2 d .
N1 N 0.3679(7) 0.1388(4) -0.0779(2) 0.0310(9) Uani 1.0 2 d .
C2 C 0.1965(8) 0.5828(4) 0.4101(3) 0.0268(9) Uani 1.0 2 d .
C3 C 0.1913(7) 0.4427(4) 0.2434(3) 0.0262(9) Uani 1.0 2 d .
C4 C 0.0096(8) 0.5260(5) 0.2716(3) 0.0274(9) Uani 1.0 2 d .
C5 C 0.3771(7) 0.4291(5) 0.2995(3) 0.0269(9) Uani 1.0 2 d .
C6 C 0.3025(8) 0.0099(5) -0.1253(3) 0.0276(10) Uani 1.0 2 d .
C7 C 0.4212(8) 0.2972(5) 0.0413(3) 0.0271(9) Uani 1.0 2 d .
C8 C 0.3823(8) 0.4990(5) 0.3828(3) 0.0278(9) Uani 1.0 2 d .
C9 C 0.1815(7) 0.3629(5) 0.1545(3) 0.0283(10) Uani 1.0 2 d .
C10 C 0.2734(8) 0.1933(5) 0.0004(3) 0.0279(10) Uani 1.0 2 d .
C11 C 0.6000(7) 0.0813(5) -0.2300(3) 0.0266(9) Uani 1.0 2 d .
C12 C 0.4470(8) -0.0387(5) -0.2001(3) 0.0275(10) Uani 1.0 2 d .
C13 C 0.6358(8) 0.3163(5) -0.0049(3) 0.0287(10) Uani 1.0 2 d .
C14 C 0.7682(8) 0.0139(5) -0.2949(3) 0.0329(10) Uani 1.0 2 d .
C15 C 0.5535(8) 0.2450(5) -0.0948(3) 0.0373(11) Uani 1.0 2 d .
C16 C 0.4574(8) 0.1741(5) -0.2829(3) 0.0321(10) Uani 1.0 2 d .
C17 C 0.0384(8) 0.7370(5) 0.5243(3) 0.0355(11) Uani 1.0 2 d .
C18 C 0.4333(8) 0.0864(5) -0.3729(3) 0.0347(11) Uani 1.0 2 d .
C19 C 0.7241(8) 0.1722(5) -0.1516(3) 0.0335(11) Uani 1.0 2 d .
C20 C 0.6228(8) -0.0258(5) -0.3779(3) 0.0341(11) Uani 1.0 2 d .
C21 C 0.0111(8) 0.5960(5) 0.3549(3) 0.0302(10) Uani 1.0 2 d .
H4 H -0.1175 0.5354 0.2338 0.0329 Uiso 1.0 2 calc R
H5 H 0.5015 0.3714 0.2807 0.0323 Uiso 1.0 2 calc R
H8 H 0.5099 0.4902 0.4206 0.0333 Uiso 1.0 2 calc R
H9A H 0.1407 0.2574 0.1546 0.0340 Uiso 1.0 2 calc R
H9B H 0.0617 0.4033 0.1200 0.0340 Uiso 1.0 2 calc R
H10 H 0.1302 0.1613 0.0199 0.0335 Uiso 1.0 2 calc R
H12A H 0.3417 -0.0836 -0.2480 0.0329 Uiso 1.0 2 calc R
H12B H 0.5469 -0.1162 -0.1850 0.0329 Uiso 1.0 2 calc R
H13A H 0.7646 0.2642 0.0177 0.0345 Uiso 1.0 2 calc R
H13B H 0.6836 0.4213 -0.0029 0.0345 Uiso 1.0 2 calc R
H14A H 0.8962 0.0856 -0.3012 0.0395 Uiso 1.0 2 calc R
H14B H 0.8337 -0.0748 -0.2770 0.0395 Uiso 1.0 2 calc R
H15 H 0.4810 0.3217 -0.1240 0.0448 Uiso 1.0 2 calc R
H16A H 0.5370 0.2712 -0.2836 0.0385 Uiso 1.0 2 calc R
H16B H 0.3037 0.1891 -0.2596 0.0385 Uiso 1.0 2 calc R
H17A H 0.0398 0.8247 0.4961 0.0426 Uiso 1.0 2 calc R
H17B H 0.0635 0.7664 0.5854 0.0426 Uiso 1.0 2 calc R
H17C H -0.1112 0.6827 0.5123 0.0426 Uiso 1.0 2 calc R
H18A H 0.2788 0.0354 -0.3832 0.0416 Uiso 1.0 2 calc R
H18B H 0.4542 0.1528 -0.4157 0.0416 Uiso 1.0 2 calc R
H19A H 0.8162 0.1074 -0.1207 0.0402 Uiso 1.0 2 calc R
H19B H 0.8309 0.2476 -0.1694 0.0402 Uiso 1.0 2 calc R
H20A H 0.5540 -0.1272 -0.3831 0.0409 Uiso 1.0 2 calc R
H20B H 0.7182 -0.0178 -0.4270 0.0409 Uiso 1.0 2 calc R
H21 H -0.1145 0.6526 0.3737 0.0362 Uiso 1.0 2 calc R

loop_
_atom_site_aniso_label
_atom_site_aniso_U_11
_atom_site_aniso_U_22
_atom_site_aniso_U_33
_atom_site_aniso_U_12
_atom_site_aniso_U_13
_atom_site_aniso_U_23
O1 0.0306(16) 0.0243(15) 0.0250(15) -0.0026(12) 0.0070(12) 0.0013(12)
O2 0.0386(19) 0.0358(17) 0.0289(16) 0.0079(14) 0.0047(13) 0.0018(13)
O3 0.0319(17) 0.0281(16) 0.0452(18) -0.0100(14) 0.0080(14) 0.0027(14)
N1 0.040(3) 0.0246(18) 0.0272(18) -0.0073(16) 0.0121(16) -0.0002(15)
C2 0.035(3) 0.020(2) 0.025(2) 0.0000(17) 0.0043(17) 0.0030(16)
C3 0.032(3) 0.018(2) 0.030(3) -0.0010(17) 0.0045(18) 0.0045(16)
C4 0.031(3) 0.026(3) 0.026(2) 0.0032(18) -0.0008(17) 0.0055(17)
C5 0.029(3) 0.022(2) 0.032(3) 0.0029(17) 0.0019(18) 0.0087(17)
C6 0.033(3) 0.025(2) 0.026(2) 0.0017(18) 0.0033(17) 0.0072(17)
C7 0.034(3) 0.025(2) 0.024(2) 0.0017(18) 0.0040(17) 0.0062(17)
C8 0.031(3) 0.023(2) 0.030(3) 0.0021(18) -0.0004(18) 0.0083(17)
C9 0.024(3) 0.028(3) 0.033(3) -0.0013(18) 0.0062(17) 0.0014(17)
C10 0.034(3) 0.023(2) 0.027(2) -0.0020(18) 0.0099(18) 0.0032(17)
C11 0.027(3) 0.028(3) 0.023(2) 0.0010(18) -0.0039(17) 0.0024(17)
C12 0.034(3) 0.024(2) 0.026(2) -0.0023(18) 0.0094(18) 0.0054(17)
C13 0.032(3) 0.022(2) 0.031(3) -0.0072(18) 0.0051(18) 0.0031(17)
C14 0.033(3) 0.041(3) 0.025(2) 0.002(2) 0.0069(18) 0.0030(19)
C15 0.039(3) 0.035(3) 0.036(3) -0.011(2) 0.005(2) 0.005(2)
C16 0.046(3) 0.025(3) 0.025(2) 0.003(2) 0.0028(19) 0.0057(17)
C17 0.039(3) 0.035(3) 0.034(3) 0.011(2) 0.011(2) 0.0048(19)
C18 0.046(3) 0.032(3) 0.026(3) 0.002(2) -0.0013(19) 0.0046(18)
C19 0.029(3) 0.040(3) 0.030(3) -0.005(2) 0.0065(18) 0.0015(19)
C20 0.039(3) 0.034(3) 0.031(3) 0.004(2) 0.0042(19) 0.0079(19)
C21 0.033(3) 0.025(3) 0.034(3) -0.0006(18) 0.0036(18) 0.0075(18)

loop_
_atom_type_symbol
_atom_type_description
_atom_type_scat_dispersion_real
_atom_type_scat_dispersion_imag
_atom_type_scat_source
C C 0.0181 0.0091
;
International Tables for Crystallography
(1992, Vol. C, Tables 4.2.6.8 and 6.1.1.4)
;
H H 0.0000 0.0000
;
International Tables for Crystallography
(1992, Vol. C, Table 6.1.1.4)
;
O O 0.0492 0.0322
;
International Tables for Crystallography
(1992, Vol. C, Tables 4.2.6.8 and 6.1.1.4)
;
N N 0.0311 0.0180
;
International Tables for Crystallography
(1992, Vol. C, Tables 4.2.6.8 and 6.1.1.4)
;

loop_
_geom_angle_atom_site_label_1
_geom_angle_atom_site_label_2
_geom_angle_atom_site_label_3
_geom_angle
_geom_angle_publ_flag
C7 O1 C9 113.6(3) yes
C2 O2 C17 117.1(4) yes
C6 N1 C10 124.7(4) yes
C6 N1 C15 127.0(4) yes
C10 N1 C15 108.3(3) yes
O2 C2 C8 114.5(4) yes
O2 C2 C21 125.1(4) yes
C8 C2 C21 120.4(4) yes
C4 C3 C5 119.2(4) yes
C4 C3 C9 119.9(4) yes
C5 C3 C9 120.8(4) yes
C3 C4 C21 120.8(4) yes
C3 C5 C8 120.8(4) yes
O3 C6 N1 122.3(4) yes
O3 C6 C12 121.0(4) yes
N1 C6 C12 116.6(4) yes
O1 C7 C10 129.0(4) yes
O1 C7 C13 118.2(4) yes
C10 C7 C13 112.8(4) yes
C2 C8 C5 119.1(4) yes
O1 C9 C3 109.2(3) yes
N1 C10 C7 107.9(4) yes
C12 C11 C14 110.7(4) yes
C12 C11 C16 110.8(4) yes
C12 C11 C19 107.8(4) yes
C14 C11 C16 101.5(4) yes
C14 C11 C19 112.9(4) yes
C16 C11 C19 113.0(4) yes
C6 C12 C11 116.1(4) yes
C7 C13 C15 100.6(4) yes
C11 C14 C20 105.2(4) yes
N1 C15 C13 102.0(4) yes
N1 C15 C19 111.3(4) yes
C13 C15 C19 118.9(4) yes
C11 C16 C18 105.7(4) yes
C16 C18 C20 106.5(4) yes
C11 C19 C15 110.4(4) yes
C14 C20 C18 104.9(4) yes
C2 C21 C4 119.7(4) yes
C3 C4 H4 119.601 no
C21 C4 H4 119.592 no
C3 C5 H5 119.608 no
C8 C5 H5 119.614 no
C2 C8 H8 120.455 no
C5 C8 H8 120.460 no
O1 C9 H9A 109.829 no
O1 C9 H9B 109.829 no
C3 C9 H9A 109.836 no
C3 C9 H9B 109.828 no
H9A C9 H9B 108.261 no
N1 C10 H10 126.038 no
C7 C10 H10 126.048 no
C6 C12 H12A 108.268 no
C6 C12 H12B 108.261 no
C11 C12 H12A 108.266 no
C11 C12 H12B 108.268 no
H12A C12 H12B 107.388 no
C7 C13 H13A 111.667 no
C7 C13 H13B 111.666 no
C15 C13 H13A 111.653 no
C15 C13 H13B 111.659 no
H13A C13 H13B 109.438 no
C11 C14 H14A 110.696 no
C11 C14 H14B 110.699 no
C20 C14 H14A 110.701 no
C20 C14 H14B 110.694 no
H14A C14 H14B 108.795 no
N1 C15 H15 108.044 no
C13 C15 H15 108.047 no
C19 C15 H15 108.047 no
C11 C16 H16A 110.590 no
C11 C16 H16B 110.588 no
C18 C16 H16A 110.593 no
C18 C16 H16B 110.589 no
H16A C16 H16B 108.732 no
O2 C17 H17A 109.472 no
O2 C17 H17B 109.468 no
O2 C17 H17C 109.475 no
H17A C17 H17B 109.474 no
H17A C17 H17C 109.475 no
H17B C17 H17C 109.464 no
C16 C18 H18A 110.429 no
C16 C18 H18B 110.427 no
C20 C18 H18A 110.436 no
C20 C18 H18B 110.438 no
H18A C18 H18B 108.639 no
C11 C19 H19A 109.569 no
C11 C19 H19B 109.563 no
C15 C19 H19A 109.569 no
C15 C19 H19B 109.562 no
H19A C19 H19B 108.113 no
C14 C20 H20A 110.773 no
C14 C20 H20B 110.765 no
C18 C20 H20A 110.760 no
C18 C20 H20B 110.755 no
H20A C20 H20B 108.840 no
C2 C21 H21 120.159 no
C4 C21 H21 120.162 no

loop_
_geom_bond_atom_site_label_1
_geom_bond_atom_site_label_2
_geom_bond_distance
_geom_bond_publ_flag
O1 C7 1.369(5) yes
O1 C9 1.449(5) yes
O2 C2 1.377(5) yes
O2 C17 1.425(6) yes
O3 C6 1.229(5) yes
N1 C6 1.344(5) yes
N1 C10 1.423(5) yes
N1 C15 1.482(6) yes
C2 C8 1.403(6) yes
C2 C21 1.384(6) yes
C3 C4 1.386(6) yes
C3 C5 1.396(6) yes
C3 C9 1.503(6) yes
C4 C21 1.395(6) yes
C5 C8 1.394(6) yes
C6 C12 1.518(6) yes
C7 C10 1.334(6) yes
C7 C13 1.492(6) yes
C11 C12 1.530(6) yes
C11 C14 1.541(6) yes
C11 C16 1.532(6) yes
C11 C19 1.537(6) yes
C13 C15 1.541(6) yes
C14 C20 1.533(6) yes
C15 C19 1.490(7) yes
C16 C18 1.545(6) yes
C18 C20 1.541(7) yes
C4 H4 0.950 no
C5 H5 0.950 no
C8 H8 0.950 no
C9 H9A 0.990 no
C9 H9B 0.990 no
C10 H10 0.950 no
C12 H12A 0.990 no
C12 H12B 0.990 no
C13 H13A 0.990 no
C13 H13B 0.990 no
C14 H14A 0.990 no
C14 H14B 0.990 no
C15 H15 1.000 no
C16 H16A 0.990 no
C16 H16B 0.990 no
C17 H17A 0.980 no
C17 H17B 0.980 no
C17 H17C 0.980 no
C18 H18A 0.990 no
C18 H18B 0.990 no
C19 H19A 0.990 no
C19 H19B 0.990 no
C20 H20A 0.990 no
C20 H20B 0.990 no
C21 H21 0.950 no

loop_
_geom_contact_atom_site_label_1
_geom_contact_atom_site_label_2
_geom_contact_distance
_geom_contact_publ_flag
_geom_contact_site_symmetry_2
O1 N1 3.575(4) no .
O1 C4 3.588(5) no .
O1 C5 2.876(5) no .
O3 C10 2.815(5) no .
N1 C11 2.829(6) no .
N1 C16 3.404(6) no .
C2 C3 2.790(6) no .
C4 C8 2.786(6) no .
C5 C21 2.782(6) no .
C6 C7 3.498(5) no .
C6 C16 3.261(6) no .
C6 C19 2.888(6) no .
C9 C10 2.810(6) no .
C12 C15 2.924(6) no .
C12 C18 3.146(6) no .
C12 C20 3.081(6) no .
C15 C16 3.010(6) no .
C17 C21 2.827(6) no .
O1 C13 3.564(5) no 2_665
O1 C15 3.531(6) no 2_665
O2 C8 3.427(6) no 2_666
O3 C7 3.597(6) no 2_655
O3 C9 3.200(5) no 2_555
O3 C10 3.271(6) no 2_555
O3 C13 3.374(6) no 2_655
O3 C19 3.474(6) no 1_455
C2 C17 3.505(6) no 2_566
C7 O3 3.597(6) no 2_655
C8 O2 3.427(6) no 2_666
C9 O3 3.200(5) no 2_555
C10 O3 3.271(6) no 2_555
C13 O1 3.564(5) no 2_665
C13 O3 3.374(6) no 2_655
C15 O1 3.531(6) no 2_665
C17 C2 3.505(6) no 2_566
C17 C20 3.588(7) no 1_466
C19 O3 3.474(6) no 1_655
C20 C17 3.588(7) no 1_644
O1 H5 2.6418 no .
O1 H10 2.7704 no .
O1 H13A 2.8495 no .
O1 H13B 2.6444 no .
O2 H8 2.4943 no .
O2 H21 2.6711 no .
O3 H10 2.7276 no .
O3 H12A 2.5677 no .
O3 H12B 2.7364 no .
N1 H12A 3.1585 no .
N1 H12B 2.9598 no .
N1 H13A 2.8161 no .
N1 H13B 3.1708 no .
N1 H16B 3.0212 no .
N1 H19A 2.7375 no .
N1 H19B 3.2995 no .
C2 H4 3.2584 no .
C2 H5 3.2697 no .
C2 H17A 2.6650 no .
C2 H17B 3.2051 no .
C2 H17C 2.5856 no .
C3 H8 3.2831 no .
C3 H21 3.2731 no .
C4 H5 3.2562 no .
C4 H9A 3.0295 no .
C4 H9B 2.5631 no .
C5 H4 3.2576 no .
C5 H9A 2.8718 no .
C5 H9B 3.3152 no .
C6 H10 2.7831 no .
C6 H15 3.0064 no .
C6 H16B 2.8931 no .
C6 H19A 3.0702 no .
C7 H9A 2.5424 no .
C7 H9B 2.6379 no .
C7 H15 2.7225 no .
C8 H21 3.2778 no .
C9 H4 2.6482 no .
C9 H5 2.6754 no .
C9 H10 2.6313 no .
C10 H9A 2.6116 no .
C10 H9B 2.8766 no .
C10 H13A 2.8898 no .
C10 H13B 3.1109 no .
C10 H15 2.7505 no .
C11 H15 2.7251 no .
C11 H18A 2.9857 no .
C11 H18B 3.2233 no .
C11 H20A 2.8832 no .
C11 H20B 3.2654 no .
C12 H14A 3.3698 no .
C12 H14B 2.6188 no .
C12 H15 3.3633 no .
C12 H16A 3.3524 no .
C12 H16B 2.5839 no .
C12 H18A 3.2261 no .
C12 H19A 2.6525 no .
C12 H19B 3.3417 no .
C12 H20A 3.0247 no .
C13 H10 3.2706 no .
C13 H19A 2.7504 no .
C13 H19B 2.9080 no .
C14 H12A 2.7654 no .
C14 H12B 2.6149 no .
C14 H16A 2.7653 no .
C14 H16B 3.2353 no .
C14 H18A 3.1472 no .
C14 H18B 3.0546 no .
C14 H19A 2.7957 no .
C14 H19B 2.7257 no .
C15 H10 3.2601 no .
C15 H12B 3.4299 no .
C15 H16A 3.0632 no .
C15 H16B 2.9223 no .
C16 H12A 2.5826 no .
C16 H12B 3.3388 no .
C16 H14A 2.7254 no .
C16 H14B 3.2478 no .
C16 H15 2.7022 no .
C16 H19A 3.4029 no .
C16 H19B 2.7644 no .
C16 H20A 3.0880 no .
C16 H20B 3.1797 no .
C17 H21 2.5334 no .
C18 H12A 2.7653 no .
C18 H14A 2.8778 no .
C18 H14B 3.2610 no .
C19 H12A 3.3246 no .
C19 H12B 2.7753 no .
C19 H13A 2.7180 no .
C19 H13B 3.0844 no .
C19 H14A 2.6646 no .
C19 H14B 2.9233 no .
C19 H16A 2.6315 no .
C19 H16B 2.9538 no .
C20 H12A 2.7921 no .
C20 H12B 3.3534 no .
C20 H16A 3.0038 no .
C20 H16B 3.2406 no .
C21 H8 3.2769 no .
C21 H17A 2.8531 no .
C21 H17C 2.6678 no .
H4 H9A 3.1622 no .
H4 H9B 2.3504 no .
H4 H21 2.3415 no .
H5 H8 2.3448 no .
H5 H9A 2.8979 no .
H5 H9B 3.5995 no .
H9A H10 2.2060 no .
H9B H10 2.6079 no .
H10 H15 3.5698 no .
H12A H14B 2.9132 no .
H12A H16A 3.5428 no .
H12A H16B 2.5652 no .
H12A H18A 2.5824 no .
H12A H19A 3.5904 no .
H12A H20A 2.5252 no .
H12B H14A 3.4643 no .
H12B H14B 2.3244 no .
H12B H16B 3.5388 no .
H12B H19A 2.5899 no .
H12B H20A 3.1602 no .
H13A H15 2.8712 no .
H13A H19A 2.5027 no .
H13A H19B 3.0186 no .
H13B H15 2.2750 no .
H13B H19A 3.3578 no .
H13B H19B 3.0796 no .
H14A H16A 2.7557 no .
H14A H18B 3.2250 no .
H14A H19A 2.9265 no .
H14A H19B 2.4583 no .
H14A H20A 2.8622 no .
H14A H20B 2.2825 no .
H14B H19A 2.8146 no .
H14B H19B 3.2142 no .
H14B H20A 2.2829 no .
H14B H20B 2.5974 no .
H15 H16A 2.5677 no .
H15 H16B 2.4897 no .
H15 H19A 2.8401 no .
H15 H19B 2.2873 no .
H16A H18A 2.8318 no .
H16A H18B 2.2581 no .
H16A H19A 3.5642 no .
H16A H19B 2.4867 no .
H16A H20B 3.4894 no .
H16B H18A 2.2574 no .
H16B H18B 2.6637 no .
H16B H19B 3.3160 no .
H17A H21 2.4461 no .
H17B H21 3.4978 no .
H17C H21 2.1960 no .
H18A H20A 2.2402 no .
H18A H20B 2.7222 no .
H18B H20A 2.7868 no .
H18B H20B 2.2397 no .
O1 H4 3.4039 no 1_655
O1 H12B 2.8082 no 2_655
O1 H13B 2.8347 no 2_665
O1 H15 2.7873 no 2_665
O2 H8 2.5404 no 2_666
O2 H17C 3.0478 no 2_566
O2 H18B 3.0309 no 2_665
O2 H20A 3.1944 no 1_566
O3 H9A 2.3486 no 2_555
O3 H9B 3.2244 no 2_555
O3 H10 2.3608 no 2_555
O3 H12B 3.5985 no 1_455
O3 H13A 2.5271 no 2_655
O3 H14B 3.1737 no 1_455
O3 H19A 2.5621 no 1_455
N1 H19A 3.2386 no 1_455
C2 H8 3.3069 no 2_666
C2 H16A 3.0277 no 2_665
C2 H17B 3.5027 no 2_566
C2 H17C 2.9294 no 2_566
C2 H18B 3.0867 no 2_665
C3 H12B 3.4600 no 2_655
C3 H14B 3.5062 no 2_655
C3 H16A 2.9824 no 2_665
C3 H19B 3.2493 no 2_665
C4 H5 3.2354 no 1_455
C4 H14A 3.5569 no 2_665
C4 H16A 3.1405 no 2_665
C4 H16B 3.2853 no 2_565
C4 H19B 2.9709 no 2_665
C5 H4 3.3129 no 1_655
C5 H12B 3.2460 no 2_655
C5 H14B 3.3981 no 2_655
C5 H16A 2.8334 no 2_665
C5 H20A 3.2881 no 2_655
C5 H21 3.5793 no 1_655
C6 H9A 3.4493 no 2_555
C6 H10 3.5228 no 2_555
C6 H13A 3.2735 no 2_655
C6 H14B 3.5523 no 1_455
C6 H19A 3.0028 no 1_455
C7 H12B 3.0333 no 2_655
C7 H13B 2.8368 no 2_665
C7 H15 3.5813 no 2_665
C8 H8 3.1684 no 2_666
C8 H16A 2.8572 no 2_665
C8 H17B 3.5825 no 2_566
C8 H17C 2.9812 no 2_566
C8 H18B 3.2656 no 2_665
C8 H20A 3.4637 no 2_655
C8 H21 3.2063 no 1_655
C9 H12B 2.9105 no 2_655
C9 H13A 3.2031 no 1_455
C9 H13B 3.4442 no 2_665
C9 H14B 3.5197 no 2_655
C9 H15 3.5350 no 2_665
C9 H19B 3.5676 no 2_665
C10 H12B 3.2768 no 2_655
C10 H13A 3.0703 no 1_455
C10 H13B 3.5429 no 2_665
C10 H19A 3.2182 no 1_455
C12 H5 3.1834 no 2_655
C12 H9A 3.3221 no 2_655
C13 H9B 3.1125 no 1_655
C13 H10 3.2984 no 1_655
C13 H13B 3.1058 no 2_665
C14 H12A 3.5661 no 1_655
C14 H16B 3.4244 no 1_655
C14 H17B 3.3463 no 1_644
C14 H18A 3.3488 no 1_655
C16 H4 3.4193 no 2_565
C16 H14A 3.3136 no 1_455
C16 H21 3.0556 no 2_565
C17 H8 3.5889 no 2_666
C17 H18A 3.1630 no 1_566
C17 H18B 3.5470 no 2_565
C17 H20A 3.4381 no 1_466
C17 H20A 3.3877 no 1_566
C17 H20B 3.0287 no 1_466
C17 H20B 3.4823 no 2_665
C18 H14A 3.3694 no 1_455
C18 H17A 3.5097 no 2_565
C18 H17B 3.5331 no 1_544
C18 H20B 3.2494 no 2_654
C18 H21 3.1028 no 2_565
C19 H10 3.5584 no 1_655
C20 H17A 3.4282 no 1_644
C20 H17A 3.4417 no 2_665
C20 H17B 3.2884 no 1_644
C20 H17C 3.4556 no 1_644
C20 H18B 3.3463 no 2_654
C21 H5 3.5901 no 1_455
C21 H8 3.2900 no 1_455
C21 H14A 3.2027 no 2_665
C21 H16A 3.1698 no 2_665
C21 H16B 3.2483 no 2_565
H4 O1 3.4039 no 1_455
H4 C5 3.3129 no 1_455
H4 C16 3.4193 no 2_565
H4 H5 2.8114 no 1_455
H4 H15 3.1440 no 2_565
H4 H16A 3.1465 no 2_565
H4 H16B 2.7879 no 2_565
H4 H19B 2.8754 no 2_665
H5 C4 3.2354 no 1_655
H5 C12 3.1834 no 2_655
H5 C21 3.5901 no 1_655
H5 H4 2.8114 no 1_655
H5 H12A 2.8282 no 2_655
H5 H12B 2.6124 no 2_655
H5 H14B 3.2743 no 2_655
H5 H16A 3.3048 no 2_665
H5 H20A 2.9817 no 2_655
H5 H21 3.4621 no 1_655
H8 O2 2.5404 no 2_666
H8 C2 3.3069 no 2_666
H8 C8 3.1684 no 2_666
H8 C17 3.5889 no 2_666
H8 C21 3.2900 no 1_655
H8 H8 2.5299 no 2_666
H8 H16A 3.3329 no 2_665
H8 H17B 3.4969 no 2_666
H8 H17C 2.9603 no 1_655
H8 H17C 3.0679 no 2_566
H8 H18B 3.2991 no 2_665
H8 H20A 3.3131 no 2_655
H8 H21 2.7797 no 1_655
H9A O3 2.3486 no 2_555
H9A C6 3.4493 no 2_555
H9A C12 3.3221 no 2_655
H9A H12B 2.3541 no 2_655
H9A H13A 3.0362 no 1_455
H9A H14B 2.7644 no 2_655
H9A H19A 3.3494 no 2_655
H9B O3 3.2244 no 2_555
H9B C13 3.1125 no 1_455
H9B H13A 2.5001 no 1_455
H9B H13B 2.9115 no 1_455
H9B H13B 3.0325 no 2_665
H9B H15 3.5779 no 2_665
H9B H19B 3.2263 no 2_665
H10 O3 2.3608 no 2_555
H10 C6 3.5228 no 2_555
H10 C13 3.2984 no 1_455
H10 C19 3.5584 no 1_455
H10 H10 3.2401 no 2_555
H10 H12B 3.2608 no 2_655
H10 H13A 2.3653 no 1_455
H10 H19A 2.8081 no 1_455
H10 H19A 3.1628 no 2_655
H12A C14 3.5661 no 1_455
H12A H5 2.8282 no 2_655
H12A H14A 3.2269 no 1_455
H12A H14B 2.9732 no 1_455
H12A H17B 3.1622 no 1_544
H12B O1 2.8082 no 2_655
H12B O3 3.5985 no 1_655
H12B C3 3.4600 no 2_655
H12B C5 3.2460 no 2_655
H12B C7 3.0333 no 2_655
H12B C9 2.9105 no 2_655
H12B C10 3.2768 no 2_655
H12B H5 2.6124 no 2_655
H12B H9A 2.3541 no 2_655
H12B H10 3.2608 no 2_655
H13A O3 2.5271 no 2_655
H13A C6 3.2735 no 2_655
H13A C9 3.2031 no 1_655
H13A C10 3.0703 no 1_655
H13A H9A 3.0362 no 1_655
H13A H9B 2.5001 no 1_655
H13A H10 2.3653 no 1_655
H13B O1 2.8347 no 2_665
H13B C7 2.8368 no 2_665
H13B C9 3.4442 no 2_665
H13B C10 3.5429 no 2_665
H13B C13 3.1058 no 2_665
H13B H9B 2.9115 no 1_655
H13B H9B 3.0325 no 2_665
H13B H13B 2.6308 no 2_665
H13B H15 3.1047 no 2_665
H14A C4 3.5569 no 2_665
H14A C16 3.3136 no 1_655
H14A C18 3.3694 no 1_655
H14A C21 3.2027 no 2_665
H14A H12A 3.2269 no 1_655
H14A H16B 2.5361 no 1_655
H14A H17A 3.3712 no 2_665
H14A H17B 3.4301 no 1_644
H14A H18A 2.6533 no 1_655
H14A H21 3.0697 no 2_665
H14B O3 3.1737 no 1_655
H14B C3 3.5062 no 2_655
H14B C5 3.3981 no 2_655
H14B C6 3.5523 no 1_655
H14B C9 3.5197 no 2_655
H14B H5 3.2743 no 2_655
H14B H9A 2.7644 no 2_655
H14B H12A 2.9732 no 1_655
H14B H16B 3.5457 no 1_655
H14B H17B 2.8765 no 1_644
H14B H18A 3.3506 no 1_655
H15 O1 2.7873 no 2_665
H15 C7 3.5813 no 2_665
H15 C9 3.5350 no 2_665
H15 H4 3.1440 no 2_565
H15 H9B 3.5779 no 2_665
H15 H13B 3.1047 no 2_665
H16A C2 3.0277 no 2_665
H16A C3 2.9824 no 2_665
H16A C4 3.1405 no 2_665
H16A C5 2.8334 no 2_665
H16A C8 2.8572 no 2_665
H16A C21 3.1698 no 2_665
H16A H4 3.1465 no 2_565
H16A H5 3.3048 no 2_665
H16A H8 3.3329 no 2_665
H16A H21 2.9565 no 2_565
H16B C4 3.2853 no 2_565
H16B C14 3.4244 no 1_455
H16B C21 3.2483 no 2_565
H16B H4 2.7879 no 2_565
H16B H14A 2.5361 no 1_455
H16B H14B 3.5457 no 1_455
H16B H19B 3.1880 no 1_455
H16B H21 2.7222 no 2_565
H17A C18 3.5097 no 2_565
H17A C20 3.4282 no 1_466
H17A C20 3.4417 no 2_665
H17A H14A 3.3712 no 2_665
H17A H17A 3.2706 no 2_576
H17A H18A 2.8063 no 1_566
H17A H18A 2.9924 no 2_565
H17A H18B 3.1217 no 2_565
H17A H18B 3.2669 no 2_665
H17A H20A 3.4968 no 1_466
H17A H20A 3.4631 no 1_566
H17A H20B 2.6535 no 1_466
H17A H20B 2.6140 no 2_665
H17B C2 3.5027 no 2_566
H17B C8 3.5825 no 2_566
H17B C14 3.3463 no 1_466
H17B C18 3.5331 no 1_566
H17B C20 3.2884 no 1_466
H17B H8 3.4969 no 2_666
H17B H12A 3.1622 no 1_566
H17B H14A 3.4301 no 1_466
H17B H14B 2.8765 no 1_466
H17B H18A 2.6950 no 1_566
H17B H20A 3.1969 no 1_466
H17B H20A 2.9677 no 1_566
H17B H20B 2.9086 no 1_466
H17C O2 3.0478 no 2_566
H17C C2 2.9294 no 2_566
H17C C8 2.9812 no 2_566
H17C C20 3.4556 no 1_466
H17C H8 2.9603 no 1_455
H17C H8 3.0679 no 2_566
H17C H18B 3.0569 no 2_565
H17C H20A 3.0653 no 1_466
H17C H20B 3.0175 no 1_466
H18A C14 3.3488 no 1_455
H18A C17 3.1630 no 1_544
H18A H14A 2.6533 no 1_455
H18A H14B 3.3506 no 1_455
H18A H17A 2.8063 no 1_544
H18A H17A 2.9924 no 2_565
H18A H17B 2.6950 no 1_544
H18A H20B 3.2997 no 1_455
H18A H20B 3.0199 no 2_654
H18A H21 3.0557 no 2_565
H18B O2 3.0309 no 2_665
H18B C2 3.0867 no 2_665
H18B C8 3.2656 no 2_665
H18B C17 3.5470 no 2_565
H18B C20 3.3463 no 2_654
H18B H8 3.2991 no 2_665
H18B H17A 3.1217 no 2_565
H18B H17A 3.2669 no 2_665
H18B H17C 3.0569 no 2_565
H18B H20A 3.1933 no 2_654
H18B H20B 2.7678 no 2_654
H18B H21 2.7657 no 2_565
H19A O3 2.5621 no 1_655
H19A N1 3.2386 no 1_655
H19A C6 3.0028 no 1_655
H19A C10 3.2182 no 1_655
H19A H9A 3.3494 no 2_655
H19A H10 2.8081 no 1_655
H19A H10 3.1628 no 2_655
H19B C3 3.2493 no 2_665
H19B C4 2.9709 no 2_665
H19B C9 3.5676 no 2_665
H19B H4 2.8754 no 2_665
H19B H9B 3.2263 no 2_665
H19B H16B 3.1880 no 1_655
H20A O2 3.1944 no 1_544
H20A C5 3.2881 no 2_655
H20A C8 3.4637 no 2_655
H20A C17 3.3877 no 1_544
H20A C17 3.4381 no 1_644
H20A H5 2.9817 no 2_655
H20A H8 3.3131 no 2_655
H20A H17A 3.4631 no 1_544
H20A H17A 3.4968 no 1_644
H20A H17B 2.9677 no 1_544
H20A H17B 3.1969 no 1_644
H20A H17C 3.0653 no 1_644
H20A H18B 3.1933 no 2_654
H20B C17 3.0287 no 1_644
H20B C17 3.4823 no 2_665
H20B C18 3.2494 no 2_654
H20B H17A 2.6535 no 1_644
H20B H17A 2.6140 no 2_665
H20B H17B 2.9086 no 1_644
H20B H17C 3.0175 no 1_644
H20B H18A 3.2997 no 1_655
H20B H18A 3.0199 no 2_654
H20B H18B 2.7678 no 2_654
H20B H20B 3.4327 no 2_654
H21 C5 3.5793 no 1_455
H21 C8 3.2063 no 1_455
H21 C16 3.0556 no 2_565
H21 C18 3.1028 no 2_565
H21 H5 3.4621 no 1_455
H21 H8 2.7797 no 1_455
H21 H14A 3.0697 no 2_665
H21 H16A 2.9565 no 2_565
H21 H16B 2.7222 no 2_565
H21 H18A 3.0557 no 2_565
H21 H18B 2.7657 no 2_565

loop_
_geom_torsion_atom_site_label_1
_geom_torsion_atom_site_label_2
_geom_torsion_atom_site_label_3
_geom_torsion_atom_site_label_4
_geom_torsion
_geom_torsion_publ_flag
C7 O1 C9 C3 172.9(3) no
C9 O1 C7 C10 -8.6(6) no
C9 O1 C7 C13 174.6(3) no
C17 O2 C2 C8 177.5(3) no
C17 O2 C2 C21 -3.0(6) no
C6 N1 C10 C7 161.3(4) no
C10 N1 C6 O3 5.4(7) no
C10 N1 C6 C12 -171.5(4) no
C6 N1 C15 C13 -150.1(4) no
C6 N1 C15 C19 -22.3(6) no
C15 N1 C6 O3 -177.3(4) no
C15 N1 C6 C12 5.8(6) no
C10 N1 C15 C13 27.6(4) no
C10 N1 C15 C19 155.4(3) no
C15 N1 C10 C7 -16.4(5) no
O2 C2 C8 C5 179.2(3) no
O2 C2 C21 C4 -179.6(4) no
C8 C2 C21 C4 -0.2(6) no
C21 C2 C8 C5 -0.2(6) no
C4 C3 C5 C8 -0.6(6) no
C5 C3 C4 C21 0.2(6) no
C4 C3 C9 O1 137.4(4) no
C9 C3 C4 C21 177.4(4) no
C5 C3 C9 O1 -45.5(5) no
C9 C3 C5 C8 -177.7(4) no
C3 C4 C21 C2 0.2(6) no
C3 C5 C8 C2 0.6(6) no
O3 C6 C12 C11 164.6(4) no
N1 C6 C12 C11 -18.5(5) no
O1 C7 C10 N1 -179.7(4) no
O1 C7 C13 C15 -163.2(3) no
C10 C7 C13 C15 19.5(5) no
C13 C7 C10 N1 -2.8(5) no
C12 C11 C14 C20 77.5(4) no
C14 C11 C12 C6 169.8(3) no
C12 C11 C16 C18 -82.1(4) no
C16 C11 C12 C6 -78.3(4) no
C12 C11 C19 C15 -62.2(5) no
C19 C11 C12 C6 45.9(5) no
C14 C11 C16 C18 35.5(4) no
C16 C11 C14 C20 -40.2(4) no
C14 C11 C19 C15 175.1(4) no
C19 C11 C14 C20 -161.5(4) no
C16 C11 C19 C15 60.6(5) no
C19 C11 C16 C18 156.7(3) no
C7 C13 C15 N1 -26.9(4) no
C7 C13 C15 C19 -149.7(4) no
C11 C14 C20 C18 29.4(4) no
N1 C15 C19 C11 50.1(5) no
C13 C15 C19 C11 168.1(4) no
C11 C16 C18 C20 -18.1(5) no
C16 C18 C20 C14 -6.9(5) no
